data_4082499
loop_
_publ_author_name
'Lister, Julia M.'
'Carreira, Monica'
'Haddow, Mairi F.'
'Hamilton, Alex'
'McMullin, Claire L.'
'Orpen, A. Guy'
'Pringle, Paul G.'
'Stennett, Tom E.'

_publ_section_title
;
 Unexpectedly High Barriers to M--P Rotation in Tertiary Phobane
 Complexes: PhobPR Behavior That Is Commensurate withtBu2PR
;
_journal_issue 3
_journal_name_full Organometallics
_journal_page_first 702
_journal_paper_doi 10.1021/om400980e
_journal_volume 33
_journal_year 2014
_chemical_formula_moiety 'C24 H46 Cl2 P2 Pd'
_chemical_formula_sum 'C24 H46 Cl2 P2 Pd'
_chemical_formula_weight 573.85
_chemical_name_systematic
; 
 ? 
;
_space_group_IT_number 2
_symmetry_cell_setting triclinic
_symmetry_space_group_name_Hall '-P 1'
_symmetry_space_group_name_H-M 'P -1'
_atom_sites_solution_hydrogens geom
_atom_sites_solution_primary direct
_atom_sites_solution_secondary difmap
_audit_creation_method SHELXL-97
_cell_angle_alpha 85.750(5)
_cell_angle_beta 64.862(5)
_cell_angle_gamma 86.813(5)
_cell_formula_units_Z 1
_cell_length_a 8.3609(7)
_cell_length_b 9.1728(9)
_cell_length_c 9.3913(9)
_cell_measurement_reflns_used 14405
_cell_measurement_temperature 100(2)
_cell_measurement_theta_max 25.74
_cell_measurement_theta_min 2.40
_cell_volume 650.00(11)
_computing_cell_refinement 'Apex II (Bruker, 2008)'
_computing_data_collection 'Apex II (Bruker, 2008)'
_computing_data_reduction 'SAINT V7.68A (Bruker, 2010)'
_computing_structure_refinement 'SHELXL-97 (Sheldrick, 2008)'
_computing_structure_solution 'SHELXS-97 (Sheldrick, 2008)'
_diffrn_ambient_temperature 100(2)
_diffrn_measured_fraction_theta_full 0.982
_diffrn_measured_fraction_theta_max 0.982
_diffrn_measurement_device_type 'Bruker Apex II kappa CCD area detector'
_diffrn_measurement_method 'phi and omega scans'
_diffrn_radiation_monochromator graphite
_diffrn_radiation_source 'fine-focus sealed tube'
_diffrn_radiation_type MoK\a
_diffrn_radiation_wavelength 0.71073
_diffrn_reflns_av_R_equivalents 0.0902
_diffrn_reflns_av_sigmaI/netI 0.0828
_diffrn_reflns_limit_h_max 10
_diffrn_reflns_limit_h_min -9
_diffrn_reflns_limit_k_max 11
_diffrn_reflns_limit_k_min -11
_diffrn_reflns_limit_l_max 11
_diffrn_reflns_limit_l_min -11
_diffrn_reflns_number 14405
_diffrn_reflns_theta_full 25.74
_diffrn_reflns_theta_max 25.74
_diffrn_reflns_theta_min 2.40
_exptl_absorpt_coefficient_mu 1.052
_exptl_absorpt_correction_T_max 0.7452
_exptl_absorpt_correction_T_min 0.6171
_exptl_absorpt_correction_type multi-scan
_exptl_absorpt_process_details SADABS-2008/1
_exptl_crystal_colour yellow
_exptl_crystal_density_diffrn 1.466
_exptl_crystal_density_method 'not measured'
_exptl_crystal_description plate
_exptl_crystal_F_000 300
_exptl_crystal_size_max 0.46
_exptl_crystal_size_mid 0.34
_exptl_crystal_size_min 0.21
_refine_diff_density_max 3.178
_refine_diff_density_min -1.386
_refine_diff_density_rms 0.194
_refine_ls_extinction_method none
_refine_ls_goodness_of_fit_ref 1.121
_refine_ls_hydrogen_treatment constr
_refine_ls_matrix_type full
_refine_ls_number_parameters 135
_refine_ls_number_reflns 2442
_refine_ls_number_restraints 0
_refine_ls_restrained_S_all 1.121
_refine_ls_R_factor_all 0.1068
_refine_ls_R_factor_gt 0.0692
_refine_ls_shift/su_max 0.000
_refine_ls_shift/su_mean 0.000
_refine_ls_structure_factor_coef Fsqd
_refine_ls_weighting_details 'calc w=1/[\s^2^(Fo^2^)+(0.1171P)^2^+0.6694P] where P=(Fo^2^+2Fc^2^)/3'
_refine_ls_weighting_scheme calc
_refine_ls_wR_factor_gt 0.1808
_refine_ls_wR_factor_ref 0.1999
_reflns_number_gt 1764
_reflns_number_total 2442
_reflns_threshold_expression >2sigma(I)
_cod_data_source_file om400980e_si_002.cif
_cod_data_source_block 4b
_cod_original_cell_volume 650.00(10)
_cod_original_sg_symbol_H-M P-1
_cod_database_code 4082499

loop_
_symmetry_equiv_pos_as_xyz
'x, y, z'
'-x, -y, -z'

loop_
_atom_site_label
_atom_site_type_symbol
_atom_site_fract_x
_atom_site_fract_y
_atom_site_fract_z
_atom_site_U_iso_or_equiv
_atom_site_adp_type
_atom_site_occupancy
_atom_site_symmetry_multiplicity
_atom_site_calc_flag
_atom_site_refinement_flags
Pd1 Pd 0.5000 0.5000 0.5000 0.0233(3) Uani 1 2 d S
Cl1 Cl 0.7033(2) 0.65274(19) 0.5130(2) 0.0284(5) Uani 1 1 d .
P1 P 0.6415(3) 0.29040(19) 0.5498(2) 0.0216(5) Uani 1 1 d .
C9 C 0.7502(11) 0.1897(8) 0.3699(9) 0.0278(18) Uani 1 1 d .
H9A H 0.8430 0.1240 0.3805 0.033 Uiso 1 1 calc R
H9B H 0.6619 0.1276 0.3614 0.033 Uiso 1 1 calc R
C4 C 0.6817(12) 0.3766(8) 0.8034(10) 0.033(2) Uani 1 1 d .
H4A H 0.6404 0.4754 0.7817 0.040 Uiso 1 1 calc R
H4B H 0.7609 0.3890 0.8554 0.040 Uiso 1 1 calc R
C5 C 0.7908(11) 0.3079(8) 0.6450(9) 0.0251(18) Uani 1 1 d .
H5 H 0.8846 0.3778 0.5778 0.030 Uiso 1 1 calc R
C7 C 0.8817(11) 0.1597(8) 0.6569(10) 0.0294(19) Uani 1 1 d .
H7A H 0.9608 0.1738 0.7085 0.035 Uiso 1 1 calc R
H7B H 0.9570 0.1302 0.5487 0.035 Uiso 1 1 calc R
C10 C 0.8349(11) 0.2848(9) 0.2164(9) 0.0276(18) Uani 1 1 d .
H10 H 0.7416 0.3527 0.2071 0.033 Uiso 1 1 calc R
C8 C 0.5997(11) 0.0166(8) 0.7068(10) 0.0310(19) Uani 1 1 d .
H8A H 0.6436 -0.0285 0.6039 0.037 Uiso 1 1 calc R
H8B H 0.5167 -0.0523 0.7867 0.037 Uiso 1 1 calc R
C1 C 0.4950(11) 0.1580(8) 0.6978(10) 0.0307(19) Uani 1 1 d .
H1 H 0.4034 0.1321 0.6624 0.037 Uiso 1 1 calc R
C11 C 0.9850(11) 0.3768(9) 0.2110(10) 0.033(2) Uani 1 1 d .
H11A H 1.0761 0.3123 0.2236 0.049 Uiso 1 1 calc R
H11B H 0.9383 0.4443 0.2964 0.049 Uiso 1 1 calc R
H11C H 1.0367 0.4327 0.1095 0.049 Uiso 1 1 calc R
C6 C 0.7583(11) 0.0321(8) 0.7475(10) 0.0302(19) Uani 1 1 d .
H6A H 0.8292 -0.0604 0.7258 0.036 Uiso 1 1 calc R
H6B H 0.7126 0.0457 0.8618 0.036 Uiso 1 1 calc R
C3 C 0.5194(12) 0.2911(9) 0.9207(10) 0.035(2) Uani 1 1 d .
H3A H 0.5618 0.2063 0.9681 0.042 Uiso 1 1 calc R
H3B H 0.4472 0.3553 1.0068 0.042 Uiso 1 1 calc R
C12 C 0.9026(11) 0.1862(10) 0.0782(10) 0.037(2) Uani 1 1 d .
H12A H 0.9619 0.2453 -0.0203 0.055 Uiso 1 1 calc R
H12B H 0.8030 0.1369 0.0755 0.055 Uiso 1 1 calc R
H12C H 0.9864 0.1130 0.0904 0.055 Uiso 1 1 calc R
C2 C 0.4004(11) 0.2354(9) 0.8516(10) 0.034(2) Uani 1 1 d .
H2A H 0.3306 0.3194 0.8332 0.041 Uiso 1 1 calc R
H2B H 0.3161 0.1669 0.9309 0.041 Uiso 1 1 calc R

loop_
_atom_site_aniso_label
_atom_site_aniso_U_11
_atom_site_aniso_U_22
_atom_site_aniso_U_33
_atom_site_aniso_U_23
_atom_site_aniso_U_13
_atom_site_aniso_U_12
Pd1 0.0180(5) 0.0147(4) 0.0357(6) -0.0036(3) -0.0092(4) -0.0034(3)
Cl1 0.0230(11) 0.0166(9) 0.0481(13) -0.0007(8) -0.0171(10) -0.0056(8)
P1 0.0202(11) 0.0157(10) 0.0280(12) -0.0027(8) -0.0089(9) -0.0024(8)
C9 0.025(4) 0.019(4) 0.036(5) -0.003(3) -0.010(4) 0.003(3)
C4 0.050(6) 0.021(4) 0.031(5) -0.004(3) -0.019(4) -0.007(4)
C5 0.030(5) 0.021(4) 0.022(4) -0.004(3) -0.008(4) -0.002(3)
C7 0.032(5) 0.028(4) 0.029(5) 0.000(3) -0.014(4) -0.002(3)
C10 0.030(5) 0.031(4) 0.023(4) 0.000(3) -0.012(4) -0.002(3)
C8 0.040(5) 0.024(4) 0.026(5) 0.003(3) -0.011(4) -0.003(4)
C1 0.034(5) 0.025(4) 0.033(5) -0.002(3) -0.013(4) -0.007(3)
C11 0.028(5) 0.035(5) 0.028(5) -0.004(4) -0.003(4) -0.008(4)
C6 0.035(5) 0.025(4) 0.028(5) -0.001(3) -0.012(4) 0.004(3)
C3 0.037(5) 0.031(4) 0.025(5) -0.007(3) -0.001(4) -0.004(4)
C12 0.034(5) 0.049(5) 0.027(5) -0.006(4) -0.012(4) -0.003(4)
C2 0.031(5) 0.032(5) 0.032(5) 0.002(4) -0.006(4) -0.007(4)

loop_
_atom_type_symbol
_atom_type_description
_atom_type_scat_dispersion_real
_atom_type_scat_dispersion_imag
_atom_type_scat_source
C C 0.0033 0.0016 'International Tables Vol C Tables 4.2.6.8 and 6.1.1.4'
H H 0.0000 0.0000 'International Tables Vol C Tables 4.2.6.8 and 6.1.1.4'
P P 0.1023 0.0942 'International Tables Vol C Tables 4.2.6.8 and 6.1.1.4'
Cl Cl 0.1484 0.1585 'International Tables Vol C Tables 4.2.6.8 and 6.1.1.4'
Pd Pd -0.9988 1.0072 'International Tables Vol C Tables 4.2.6.8 and 6.1.1.4'

loop_
_geom_angle_atom_site_label_1
_geom_angle_atom_site_label_2
_geom_angle_atom_site_label_3
_geom_angle
_geom_angle_site_symmetry_1
_geom_angle_site_symmetry_3
Cl1 Pd1 Cl1 180.0 . 2_666
Cl1 Pd1 P1 93.05(7) . .
Cl1 Pd1 P1 86.95(7) 2_666 .
Cl1 Pd1 P1 86.95(7) . 2_666
Cl1 Pd1 P1 93.05(7) 2_666 2_666
P1 Pd1 P1 180.00(9) . 2_666
C9 P1 C5 111.1(4) . .
C9 P1 C1 104.9(4) . .
C5 P1 C1 96.3(4) . .
C9 P1 Pd1 109.8(3) . .
C5 P1 Pd1 118.5(2) . .
C1 P1 Pd1 115.0(3) . .
C10 C9 P1 115.4(5) . .
C10 C9 H9A 108.4 . .
P1 C9 H9A 108.4 . .
C10 C9 H9B 108.4 . .
P1 C9 H9B 108.4 . .
H9A C9 H9B 107.5 . .
C5 C4 C3 116.3(7) . .
C5 C4 H4A 108.2 . .
C3 C4 H4A 108.2 . .
C5 C4 H4B 108.2 . .
C3 C4 H4B 108.2 . .
H4A C4 H4B 107.4 . .
C4 C5 C7 114.9(6) . .
C4 C5 P1 107.1(6) . .
C7 C5 P1 110.7(5) . .
C4 C5 H5 108.0 . .
C7 C5 H5 108.0 . .
P1 C5 H5 108.0 . .
C5 C7 C6 116.4(7) . .
C5 C7 H7A 108.2 . .
C6 C7 H7A 108.2 . .
C5 C7 H7B 108.2 . .
C6 C7 H7B 108.2 . .
H7A C7 H7B 107.3 . .
C12 C10 C11 110.2(7) . .
C12 C10 C9 108.7(7) . .
C11 C10 C9 112.9(7) . .
C12 C10 H10 108.3 . .
C11 C10 H10 108.3 . .
C9 C10 H10 108.3 . .
C1 C8 C6 116.8(7) . .
C1 C8 H8A 108.1 . .
C6 C8 H8A 108.1 . .
C1 C8 H8B 108.1 . .
C6 C8 H8B 108.1 . .
H8A C8 H8B 107.3 . .
C2 C1 C8 115.8(7) . .
C2 C1 P1 107.5(5) . .
C8 C1 P1 110.3(6) . .
C2 C1 H1 107.7 . .
C8 C1 H1 107.7 . .
P1 C1 H1 107.7 . .
C10 C11 H11A 109.5 . .
C10 C11 H11B 109.5 . .
H11A C11 H11B 109.5 . .
C10 C11 H11C 109.5 . .
H11A C11 H11C 109.5 . .
H11B C11 H11C 109.5 . .
C8 C6 C7 115.1(7) . .
C8 C6 H6A 108.5 . .
C7 C6 H6A 108.5 . .
C8 C6 H6B 108.5 . .
C7 C6 H6B 108.5 . .
H6A C6 H6B 107.5 . .
C2 C3 C4 115.7(7) . .
C2 C3 H3A 108.4 . .
C4 C3 H3A 108.4 . .
C2 C3 H3B 108.4 . .
C4 C3 H3B 108.4 . .
H3A C3 H3B 107.4 . .
C10 C12 H12A 109.5 . .
C10 C12 H12B 109.5 . .
H12A C12 H12B 109.5 . .
C10 C12 H12C 109.5 . .
H12A C12 H12C 109.5 . .
H12B C12 H12C 109.5 . .
C3 C2 C1 115.7(7) . .
C3 C2 H2A 108.3 . .
C1 C2 H2A 108.3 . .
C3 C2 H2B 108.3 . .
C1 C2 H2B 108.3 . .
H2A C2 H2B 107.4 . .

loop_
_geom_bond_atom_site_label_1
_geom_bond_atom_site_label_2
_geom_bond_distance
_geom_bond_site_symmetry_2
Pd1 Cl1 2.3096(18) .
Pd1 Cl1 2.3096(18) 2_666
Pd1 P1 2.3232(19) .
Pd1 P1 2.3232(19) 2_666
P1 C9 1.835(8) .
P1 C5 1.838(8) .
P1 C1 1.838(8) .
C9 C10 1.535(11) .
C9 H9A 0.9900 .
C9 H9B 0.9900 .
C4 C5 1.538(11) .
C4 C3 1.546(11) .
C4 H4A 0.9900 .
C4 H4B 0.9900 .
C5 C7 1.541(10) .
C5 H5 1.0000 .
C7 C6 1.549(11) .
C7 H7A 0.9900 .
C7 H7B 0.9900 .
C10 C12 1.522(11) .
C10 C11 1.532(12) .
C10 H10 1.0000 .
C8 C1 1.541(11) .
C8 C6 1.545(12) .
C8 H8A 0.9900 .
C8 H8B 0.9900 .
C1 C2 1.528(11) .
C1 H1 1.0000 .
C11 H11A 0.9800 .
C11 H11B 0.9800 .
C11 H11C 0.9800 .
C6 H6A 0.9900 .
C6 H6B 0.9900 .
C3 C2 1.526(13) .
C3 H3A 0.9900 .
C3 H3B 0.9900 .
C12 H12A 0.9800 .
C12 H12B 0.9800 .
C12 H12C 0.9800 .
C2 H2A 0.9900 .
C2 H2B 0.9900 .

loop_
_geom_torsion_atom_site_label_1
_geom_torsion_atom_site_label_2
_geom_torsion_atom_site_label_3
_geom_torsion_atom_site_label_4
_geom_torsion
_geom_torsion_site_symmetry_1
Cl1 Pd1 P1 C9 -108.3(3) .
Cl1 Pd1 P1 C9 71.7(3) 2_666
Cl1 Pd1 P1 C5 20.8(3) .
Cl1 Pd1 P1 C5 -159.2(3) 2_666
Cl1 Pd1 P1 C1 133.7(3) .
Cl1 Pd1 P1 C1 -46.3(3) 2_666
C5 P1 C9 C10 -95.3(7) .
C1 P1 C9 C10 161.8(6) .
Pd1 P1 C9 C10 37.8(7) .
C3 C4 C5 C7 -64.1(10) .
C3 C4 C5 P1 59.3(8) .
C9 P1 C5 C4 -173.3(5) .
C1 P1 C5 C4 -64.7(6) .
Pd1 P1 C5 C4 58.2(6) .
C9 P1 C5 C7 -47.4(6) .
C1 P1 C5 C7 61.2(6) .
Pd1 P1 C5 C7 -175.9(4) .
C4 C5 C7 C6 63.4(10) .
P1 C5 C7 C6 -58.1(8) .
P1 C9 C10 C12 -174.4(6) .
P1 C9 C10 C11 62.9(8) .
C6 C8 C1 C2 -63.9(10) .
C6 C8 C1 P1 58.4(8) .
C9 P1 C1 C2 179.8(6) .
C5 P1 C1 C2 66.0(6) .
Pd1 P1 C1 C2 -59.5(6) .
C9 P1 C1 C8 52.7(6) .
C5 P1 C1 C8 -61.1(6) .
Pd1 P1 C1 C8 173.4(5) .
C1 C8 C6 C7 -45.5(10) .
C5 C7 C6 C8 45.1(10) .
C5 C4 C3 C2 -46.4(10) .
C4 C3 C2 C1 47.1(10) .
C8 C1 C2 C3 62.6(10) .
P1 C1 C2 C3 -61.2(8) .
